data_4102780
loop_
_publ_author_name
'Gaku Hattori'
'Ken Sakata'
'Hiroshi Matsuzawa'
'Yoshiaki Tanabe'
'Yoshihiro Miyake'
'Yoshiaki Nishibayashi'

_publ_contact_author_email ynishiba@sogo.t.u-tokyo.ac.jp
_publ_contact_author_fax +81-3-5841-1175
_publ_contact_author_name 'Yoshiaki Nishibayashi'
_publ_contact_author_phone +81-3-5841-7708
_publ_section_title
;
 Copper-Catalyzed Enantioselective Propargylic Amination of Propargylic
 Esters with Amines: Copper-Allenylidene Complexes as Key Intermediates
;
_journal_name_full 'Journal of the American Chemical Society'
_journal_page_first 10592
_journal_page_last 10608
_journal_paper_doi 10.1021/ja1047494
_journal_volume 132
_journal_year 2010
_chemical_absolute_configuration 'CHOOSE rm ad rmad syn or unk'
_chemical_formula_moiety 'C20 H16 Cl N '
_chemical_formula_sum 'C20 H16 Cl N'
_chemical_formula_weight 305.81
_space_group_IT_number 4
_symmetry_cell_setting monoclinic
_symmetry_Int_Tables_number 4
_symmetry_space_group_name_Hall 'P 2yb'
_symmetry_space_group_name_H-M 'P 1 21 1'
_cell_angle_alpha 90.0000
_cell_angle_beta 90.442(3)
_cell_angle_gamma 90.0000
_cell_formula_units_Z 2
_cell_length_a 11.6476(14)
_cell_length_b 5.0598(8)
_cell_length_c 13.0466(16)
_cell_measurement_reflns_used 4265
_cell_measurement_temperature 173.1
_cell_measurement_theta_max 27.4
_cell_measurement_theta_min 3.1
_cell_volume 768.87(18)
_computing_cell_refinement PROCESS-AUTO
_computing_data_collection PROCESS-AUTO
_computing_data_reduction CrystalStructure
_computing_publication_material 'CrystalStructure 3.8'
_computing_structure_refinement CRYSTALS
_computing_structure_solution SHELXS97
_diffrn_ambient_temperature 173.1
_diffrn_detector_area_resol_mean 10.00
_diffrn_measured_fraction_theta_full 0.997
_diffrn_measured_fraction_theta_max 0.997
_diffrn_measurement_device_type 'Rigaku RAXIS-RAPID'
_diffrn_measurement_method \w
_diffrn_radiation_type 'Mo K\a'
_diffrn_radiation_wavelength 0.71075
_diffrn_reflns_av_R_equivalents 0.086
_diffrn_reflns_limit_h_max 14
_diffrn_reflns_limit_h_min -15
_diffrn_reflns_limit_k_max 6
_diffrn_reflns_limit_k_min -6
_diffrn_reflns_limit_l_max 16
_diffrn_reflns_limit_l_min -16
_diffrn_reflns_number 7519
_diffrn_reflns_theta_full 27.45
_diffrn_reflns_theta_max 27.45
_exptl_absorpt_coefficient_mu 0.244
_exptl_absorpt_correction_T_max 0.988
_exptl_absorpt_correction_T_min 0.815
_exptl_absorpt_correction_type numerical
_exptl_absorpt_process_details
;
    Higashi, T. (1999). Program for Absorption Correction.
    Rigaku Corporation, Tokyo, Japan.
;
_exptl_crystal_colour colorless
_exptl_crystal_density_diffrn 1.321
_exptl_crystal_density_method 'not measured'
_exptl_crystal_description needle
_exptl_crystal_F_000 320.00
_exptl_crystal_size_max 0.45
_exptl_crystal_size_mid 0.10
_exptl_crystal_size_min 0.05
_refine_diff_density_max 1.00
_refine_diff_density_min -1.08
_refine_ls_abs_structure_details 'Flack, H. D. (1983), Acta Cryst. A39, 876-881.  1503 Friedel Pairs'
_refine_ls_abs_structure_Flack 0.10(11)
_refine_ls_extinction_coef 139(18)
_refine_ls_extinction_method 'Larson (1970) Crystallographic Computing eq. 22'
_refine_ls_goodness_of_fit_ref 1.000
_refine_ls_hydrogen_treatment refall
_refine_ls_number_parameters 217
_refine_ls_number_reflns 3457
_refine_ls_R_factor_gt 0.0560
_refine_ls_shift/su_max 0.0000
_refine_ls_structure_factor_coef Fsqd
_refine_ls_weighting_details 'w = 1/[0.8340\s(Fo^2^)]/(4Fo^2^)'
_refine_ls_weighting_scheme calc
_refine_ls_wR_factor_ref 0.1344
_reflns_number_gt 1578
_reflns_number_total 3457
_reflns_threshold_expression F^2^>2.0\s(F^2^)
_cod_data_source_file ja1047494_si_002_2.cif
_cod_data_source_block '_C20H16ClN'
_cod_original_cell_volume 768.86(17)
_cod_original_formula_sum 'C20 H16 Cl N '
_cod_database_code 4102780

loop_
_symmetry_equiv_pos_site_id
_symmetry_equiv_pos_as_xyz
1 +X,+Y,+Z
2 -X,1/2+Y,-Z

loop_
_atom_site_label
_atom_site_type_symbol
_atom_site_fract_x
_atom_site_fract_y
_atom_site_fract_z
_atom_site_U_iso_or_equiv
_atom_site_adp_type
_atom_site_occupancy
_atom_site_symmetry_multiplicity
_atom_site_calc_flag
_atom_site_refinement_flags
Cl(1) Cl 0.10733(9) -0.2888(3) -0.21638(9) 0.0674(4) Uani 1.00 1 d .
N(1) N 0.3099(2) 0.4009(7) 0.1056(2) 0.0365(10) Uani 1.00 1 d .
C(1) C 0.2630(2) 0.2332(9) 0.0307(2) 0.0345(11) Uani 1.00 1 d .
C(2) C 0.2984(3) 0.2530(9) -0.0718(2) 0.0421(13) Uani 1.00 1 d .
C(3) C 0.2487(3) 0.0913(9) -0.1455(3) 0.0480(14) Uani 1.00 1 d .
C(4) C 0.1644(3) -0.0867(9) -0.1216(3) 0.0453(14) Uani 1.00 1 d .
C(5) C 0.1280(3) -0.1057(10) -0.0218(3) 0.0474(13) Uani 1.00 1 d .
C(6) C 0.1745(3) 0.0560(8) 0.0522(3) 0.0401(13) Uani 1.00 1 d .
C(7) C 0.3944(3) 0.5963(8) 0.0743(2) 0.0446(13) Uani 1.00 1 d .
C(8) C 0.3231(3) 0.3100(8) 0.2124(2) 0.0382(12) Uani 1.00 1 d .
C(9) C 0.4439(3) 0.2337(9) 0.2352(2) 0.0387(12) Uani 1.00 1 d .
C(10) C 0.5405(3) 0.1806(9) 0.2505(2) 0.0484(14) Uani 1.00 1 d .
C(11) C 0.2769(3) 0.5196(8) 0.2846(3) 0.0354(12) Uani 1.00 1 d .
C(12) C 0.3415(3) 0.6410(8) 0.3576(2) 0.0390(13) Uani 1.00 1 d .
C(13) C 0.2950(3) 0.8364(8) 0.4227(3) 0.0357(12) Uani 1.00 1 d .
C(14) C 0.3624(3) 0.9671(8) 0.4977(3) 0.0450(14) Uani 1.00 1 d .
C(15) C 0.3166(3) 1.1598(9) 0.5579(3) 0.0495(14) Uani 1.00 1 d .
C(16) C 0.2008(3) 1.2325(9) 0.5470(3) 0.0505(14) Uani 1.00 1 d .
C(17) C 0.1334(3) 1.1086(9) 0.4764(3) 0.0466(14) Uani 1.00 1 d .
C(18) C 0.1771(3) 0.9061(9) 0.4113(3) 0.0398(13) Uani 1.00 1 d .
C(19) C 0.1114(3) 0.7751(8) 0.3358(3) 0.0414(13) Uani 1.00 1 d .
C(20) C 0.1587(3) 0.5912(8) 0.2742(3) 0.0421(13) Uani 1.00 1 d .
H(1) H 0.3561 0.3765 -0.0905 0.050 Uiso 1.00 1 c R
H(2) H 0.2737 0.1041 -0.2145 0.058 Uiso 1.00 1 c R
H(3) H 0.0706 -0.2307 -0.0041 0.057 Uiso 1.00 1 c R
H(4) H 0.1456 0.0470 0.1200 0.048 Uiso 1.00 1 c R
H(5) H 0.3623 0.7057 0.0223 0.053 Uiso 1.00 1 c R
H(6) H 0.4155 0.7018 0.1316 0.054 Uiso 1.00 1 c R
H(7) H 0.4604 0.5089 0.0486 0.054 Uiso 1.00 1 c R
H(8) H 0.2770 0.1565 0.2202 0.046 Uiso 1.00 1 c R
H(9) H 0.6188 0.1376 0.2628 0.058 Uiso 1.00 1 c R
H(10) H 0.4200 0.5935 0.3652 0.047 Uiso 1.00 1 c R
H(11) H 0.4408 0.9199 0.5063 0.054 Uiso 1.00 1 c R
H(12) H 0.3634 1.2456 0.6076 0.059 Uiso 1.00 1 c R
H(13) H 0.1697 1.3679 0.5889 0.061 Uiso 1.00 1 c R
H(14) H 0.0550 1.1581 0.4703 0.056 Uiso 1.00 1 c R
H(15) H 0.0323 0.8169 0.3281 0.050 Uiso 1.00 1 c R
H(16) H 0.1127 0.5081 0.2231 0.051 Uiso 1.00 1 c R

loop_
_atom_site_aniso_label
_atom_site_aniso_U_11
_atom_site_aniso_U_22
_atom_site_aniso_U_33
_atom_site_aniso_U_12
_atom_site_aniso_U_13
_atom_site_aniso_U_23
Cl(1) 0.0683(7) 0.0630(9) 0.0706(8) 0.0111(7) -0.0227(6) -0.0264(8)
N(1) 0.0412(19) 0.030(2) 0.038(2) -0.0086(18) 0.0043(16) 0.0063(17)
C(1) 0.0305(19) 0.030(2) 0.043(2) 0.004(2) 0.0014(18) 0.000(2)
C(2) 0.044(2) 0.039(3) 0.044(2) 0.006(2) 0.004(2) 0.002(2)
C(3) 0.054(2) 0.047(3) 0.043(2) 0.007(2) -0.002(2) -0.004(2)
C(4) 0.046(2) 0.040(3) 0.050(2) 0.003(2) -0.006(2) -0.012(2)
C(5) 0.040(2) 0.039(2) 0.064(2) -0.004(2) -0.001(2) -0.006(2)
C(6) 0.041(2) 0.038(2) 0.042(2) -0.000(2) 0.007(2) -0.001(2)
C(7) 0.050(2) 0.035(3) 0.049(2) -0.004(2) 0.008(2) 0.002(2)
C(8) 0.047(2) 0.031(2) 0.037(2) -0.006(2) -0.002(2) 0.0021(19)
C(9) 0.044(2) 0.033(2) 0.039(2) 0.002(2) 0.0034(19) -0.003(2)
C(10) 0.053(2) 0.041(3) 0.051(2) 0.007(2) 0.003(2) -0.000(2)
C(11) 0.041(2) 0.026(2) 0.040(2) -0.003(2) 0.006(2) -0.004(2)
C(12) 0.038(2) 0.033(3) 0.046(2) 0.000(2) 0.0018(19) -0.003(2)
C(13) 0.038(2) 0.028(2) 0.042(2) -0.004(2) 0.0042(19) 0.003(2)
C(14) 0.046(2) 0.036(3) 0.053(2) -0.002(2) 0.003(2) -0.010(2)
C(15) 0.050(2) 0.052(3) 0.046(2) -0.000(2) 0.003(2) -0.000(2)
C(16) 0.062(2) 0.039(3) 0.051(2) 0.001(2) 0.015(2) -0.010(2)
C(17) 0.043(2) 0.043(3) 0.054(2) 0.008(2) 0.015(2) 0.007(2)
C(18) 0.038(2) 0.038(2) 0.043(2) 0.001(2) 0.011(2) 0.004(2)
C(19) 0.033(2) 0.046(3) 0.046(2) 0.002(2) 0.005(2) 0.005(2)
C(20) 0.035(2) 0.049(3) 0.043(2) 0.002(2) 0.0021(19) 0.002(2)

loop_
_atom_type_symbol
_atom_type_description
_atom_type_scat_dispersion_real
_atom_type_scat_dispersion_imag
_atom_type_scat_source
C C 0.003 0.002
;
International Tables for Crystallography
(1992, Vol. C, Tables 4.2.6.8 and 6.1.1.4)
;
H H 0.000 0.000
;
International Tables for Crystallography
(1992, Vol. C, Table 6.1.1.4)
;
N N 0.006 0.003
;
International Tables for Crystallography
(1992, Vol. C, Tables 4.2.6.8 and 6.1.1.4)
;
Cl Cl 0.148 0.159
;
International Tables for Crystallography
(1992, Vol. C, Tables 4.2.6.8 and 6.1.1.4)
;

loop_
_geom_angle_atom_site_label_1
_geom_angle_atom_site_label_2
_geom_angle_atom_site_label_3
_geom_angle
_geom_angle_publ_flag
C(1) N(1) C(7) 118.5(3) yes
C(1) N(1) C(8) 120.5(3) yes
C(7) N(1) C(8) 114.3(2) yes
N(1) C(1) C(2) 120.2(3) yes
N(1) C(1) C(6) 122.2(3) yes
C(2) C(1) C(6) 117.4(3) yes
C(1) C(2) C(3) 119.5(3) yes
C(2) C(3) C(4) 121.7(3) yes
Cl(1) C(4) C(3) 119.7(3) yes
Cl(1) C(4) C(5) 121.0(3) yes
C(3) C(4) C(5) 119.3(4) yes
C(4) C(5) C(6) 120.1(4) yes
C(1) C(6) C(5) 121.9(3) yes
N(1) C(8) C(9) 111.2(2) yes
N(1) C(8) C(11) 109.5(3) yes
C(9) C(8) C(11) 113.3(3) yes
C(8) C(9) C(10) 177.4(4) yes
C(8) C(11) C(12) 123.6(3) yes
C(8) C(11) C(20) 117.6(3) yes
C(12) C(11) C(20) 118.7(3) yes
C(11) C(12) C(13) 121.7(3) yes
C(12) C(13) C(14) 122.0(3) yes
C(12) C(13) C(18) 118.9(3) yes
C(14) C(13) C(18) 119.0(3) yes
C(13) C(14) C(15) 121.1(3) yes
C(14) C(15) C(16) 120.6(3) yes
C(15) C(16) C(17) 119.8(4) yes
C(16) C(17) C(18) 121.9(3) yes
C(13) C(18) C(17) 117.6(3) yes
C(13) C(18) C(19) 118.3(3) yes
C(17) C(18) C(19) 124.0(3) yes
C(18) C(19) C(20) 121.2(3) yes
C(11) C(20) C(19) 121.0(3) yes
C(1) C(2) H(1) 120.2 no
C(3) C(2) H(1) 120.2 no
C(2) C(3) H(2) 119.1 no
C(4) C(3) H(2) 119.1 no
C(4) C(5) H(3) 120.0 no
C(6) C(5) H(3) 120.0 no
C(1) C(6) H(4) 119.1 no
C(5) C(6) H(4) 119.0 no
N(1) C(7) H(5) 109.5 no
N(1) C(7) H(6) 109.5 no
N(1) C(7) H(7) 109.5 no
H(5) C(7) H(6) 109.5 no
H(5) C(7) H(7) 109.5 no
H(6) C(7) H(7) 109.5 no
N(1) C(8) H(8) 107.5 no
C(9) C(8) H(8) 107.5 no
C(11) C(8) H(8) 107.5 no
C(9) C(10) H(9) 180.0 no
C(11) C(12) H(10) 119.1 no
C(13) C(12) H(10) 119.1 no
C(13) C(14) H(11) 119.5 no
C(15) C(14) H(11) 119.5 no
C(14) C(15) H(12) 119.7 no
C(16) C(15) H(12) 119.7 no
C(15) C(16) H(13) 120.1 no
C(17) C(16) H(13) 120.1 no
C(16) C(17) H(14) 119.1 no
C(18) C(17) H(14) 119.1 no
C(18) C(19) H(15) 119.4 no
C(20) C(19) H(15) 119.4 no
C(11) C(20) H(16) 119.5 no
C(19) C(20) H(16) 119.5 no

loop_
_geom_bond_atom_site_label_1
_geom_bond_atom_site_label_2
_geom_bond_distance
_geom_bond_publ_flag
Cl(1) C(4) 1.733(4) yes
N(1) C(1) 1.402(5) yes
N(1) C(7) 1.455(5) yes
N(1) C(8) 1.474(4) yes
C(1) C(2) 1.406(5) yes
C(1) C(6) 1.396(5) yes
C(2) C(3) 1.386(5) yes
C(3) C(4) 1.371(6) yes
C(4) C(5) 1.375(6) yes
C(5) C(6) 1.374(6) yes
C(8) C(9) 1.487(5) yes
C(8) C(11) 1.520(5) yes
C(9) C(10) 1.173(5) yes
C(11) C(12) 1.356(5) yes
C(11) C(20) 1.428(5) yes
C(12) C(13) 1.413(5) yes
C(13) C(14) 1.414(5) yes
C(13) C(18) 1.425(5) yes
C(14) C(15) 1.363(6) yes
C(15) C(16) 1.404(5) yes
C(16) C(17) 1.359(6) yes
C(17) C(18) 1.428(6) yes
C(18) C(19) 1.408(5) yes
C(19) C(20) 1.350(5) yes
C(2) H(1) 0.950 no
C(3) H(2) 0.950 no
C(5) H(3) 0.950 no
C(6) H(4) 0.950 no
C(7) H(5) 0.950 no
C(7) H(6) 0.950 no
C(7) H(7) 0.950 no
C(8) H(8) 0.950 no
C(10) H(9) 0.950 no
C(12) H(10) 0.950 no
C(14) H(11) 0.950 no
C(15) H(12) 0.950 no
C(16) H(13) 0.950 no
C(17) H(14) 0.950 no
C(19) H(15) 0.950 no
C(20) H(16) 0.950 no

loop_
_geom_torsion_atom_site_label_1
_geom_torsion_atom_site_label_2
_geom_torsion_atom_site_label_3
_geom_torsion_atom_site_label_4
_geom_torsion
C(7) N(1) C(1) C(2) 0.8(5)
C(7) N(1) C(1) C(6) -174.4(3)
C(1) N(1) C(8) C(9) 101.7(4)
C(1) N(1) C(8) C(11) -132.3(3)
C(8) N(1) C(1) C(2) -148.7(3)
C(8) N(1) C(1) C(6) 36.1(5)
C(7) N(1) C(8) C(9) -49.1(4)
C(7) N(1) C(8) C(11) 77.0(3)
N(1) C(1) C(2) C(3) -178.1(3)
N(1) C(1) C(6) C(5) 179.2(3)
C(2) C(1) C(6) C(5) 4.0(6)
C(6) C(1) C(2) C(3) -2.7(6)
C(1) C(2) C(3) C(4) 0.8(6)
C(2) C(3) C(4) Cl(1) -178.7(3)
C(2) C(3) C(4) C(5) 0.0(6)
Cl(1) C(4) C(5) C(6) 179.8(3)
C(3) C(4) C(5) C(6) 1.2(6)
C(4) C(5) C(6) C(1) -3.3(6)
N(1) C(8) C(9) C(10) 30(10)
N(1) C(8) C(11) C(12) -119.9(4)
N(1) C(8) C(11) C(20) 60.1(4)
C(9) C(8) C(11) C(12) 4.9(5)
C(9) C(8) C(11) C(20) -175.2(3)
C(11) C(8) C(9) C(10) -94(10)
C(8) C(11) C(12) C(13) 179.5(3)
C(8) C(11) C(20) C(19) 179.7(3)
C(12) C(11) C(20) C(19) -0.3(6)
C(20) C(11) C(12) C(13) -0.4(6)
C(11) C(12) C(13) C(14) -178.9(4)
C(11) C(12) C(13) C(18) 0.3(6)
C(12) C(13) C(14) C(15) 178.3(4)
C(12) C(13) C(18) C(17) -178.5(3)
C(12) C(13) C(18) C(19) 0.4(5)
C(14) C(13) C(18) C(17) 0.7(6)
C(14) C(13) C(18) C(19) 179.6(3)
C(18) C(13) C(14) C(15) -0.9(6)
C(13) C(14) C(15) C(16) 0.3(6)
C(14) C(15) C(16) C(17) 0.5(6)
C(15) C(16) C(17) C(18) -0.7(6)
C(16) C(17) C(18) C(13) 0.1(4)
C(16) C(17) C(18) C(19) -178.8(4)
C(13) C(18) C(19) C(20) -1.2(6)
C(17) C(18) C(19) C(20) 177.7(4)
C(18) C(19) C(20) C(11) 1.1(6)
